data_4023560
loop_
_publ_author_name
'Soumyadip Ghosh'
'Anxin Wu'
'James C. Fettinger'
'Peter Y. Zavalij'
'Lyle Isaacs'

_publ_section_title
;
 Self-Sorting Molecular Clips
;
_journal_name_full 'Journal of Organic Chemistry'
_journal_page_first 5915
_journal_page_last 5925
_journal_paper_doi 10.1021/jo8009424
_journal_volume 73
_journal_year 2008
_chemical_absolute_configuration ad
_chemical_formula_moiety '(C56 H58 N10 O14), (C2 H3 N)10.5'
_chemical_formula_sum 'C62 H74.5 N15.5 O14'
_chemical_formula_weight 1260.87
_chemical_name_common CT
_chemical_name_systematic
;
CT
;
_space_group_IT_number 7
_symmetry_cell_setting monoclinic
_symmetry_space_group_name_Hall 'P -2yc'
_symmetry_space_group_name_H-M 'P 1 c 1'
_atom_sites_solution_hydrogens geom
_atom_sites_solution_primary direct
_atom_sites_solution_secondary difmap
_audit_creation_method 'SHELXL-97 & ZCIF'
_cell_angle_alpha 90.00
_cell_angle_beta 104.6050(10)
_cell_angle_gamma 90.00
_cell_formula_units_Z 2
_cell_length_a 16.7331(10)
_cell_length_b 11.8298(7)
_cell_length_c 16.4880(10)
_cell_measurement_reflns_used 6589
_cell_measurement_temperature 220(2)
_cell_measurement_theta_max 27.5
_cell_measurement_theta_min 2.1
_cell_volume 3158.3(3)
_computing_cell_refinement 'SAINT (Bruker, 1999)'
_computing_data_collection 'SMART (Bruker, 1999)'
_computing_data_reduction SAINT
_computing_molecular_graphics 'XSHEL (Bruker, 1999)'
_computing_publication_material SHELXL-97
_computing_structure_refinement 'SHELXL-97 (Sheldrick, 1997)'
_computing_structure_solution 'SHELXS-97 (Sheldrick, 1990)'
_diffrn_ambient_temperature 220(2)
_diffrn_detector 'CCD area detector'
_diffrn_detector_area_resol_mean 8.33
_diffrn_detector_type 'Bruker Smart1000'
_diffrn_measured_fraction_theta_full 0.999
_diffrn_measured_fraction_theta_max 0.999
_diffrn_measurement_details 366,366,366,726
_diffrn_measurement_device_type 'three-circle diffractometer'
_diffrn_measurement_method '\w and \f scans'
_diffrn_measurement_specimen_support 'cactus needle'
_diffrn_orient_matrix_type standard
_diffrn_orient_matrix_UB_11 0.0474561
_diffrn_orient_matrix_UB_12 0.0418367
_diffrn_orient_matrix_UB_13 0.0367118
_diffrn_orient_matrix_UB_21 0.0176602
_diffrn_orient_matrix_UB_22 0.0253810
_diffrn_orient_matrix_UB_23 -0.0506675
_diffrn_orient_matrix_UB_31 -0.0353554
_diffrn_orient_matrix_UB_32 0.0689286
_diffrn_orient_matrix_UB_33 -0.0036367
_diffrn_radiation_monochromator graphite
_diffrn_radiation_source 'fine-focus sealed tube'
_diffrn_radiation_type MoK\a
_diffrn_radiation_wavelength 0.71073
_diffrn_reflns_av_R_equivalents 0.0287
_diffrn_reflns_av_sigmaI/netI 0.0314
_diffrn_reflns_limit_h_max 19
_diffrn_reflns_limit_h_min -19
_diffrn_reflns_limit_k_max 14
_diffrn_reflns_limit_k_min -14
_diffrn_reflns_limit_l_max 19
_diffrn_reflns_limit_l_min -19
_diffrn_reflns_number 32666
_diffrn_reflns_theta_full 25.00
_diffrn_reflns_theta_max 25.00
_diffrn_reflns_theta_min 1.72
_diffrn_source_current 30
_diffrn_source_voltage 50
_diffrn_standards_decay_% 0
_exptl_absorpt_coefficient_mu 0.096
_exptl_absorpt_correction_T_max 0.983
_exptl_absorpt_correction_T_min 0.933
_exptl_absorpt_correction_type multi-scan
_exptl_absorpt_process_details 'SADABS (Sheldrick, 1996)'
_exptl_crystal_colour colorless
_exptl_crystal_density_diffrn 1.326
_exptl_crystal_density_method not-measured
_exptl_crystal_description pyramid
_exptl_crystal_F_000 1334
_exptl_crystal_id 'Isaacs/Ghosh CT-CH3CN'
_exptl_crystal_size_max 0.38
_exptl_crystal_size_mid 0.34
_exptl_crystal_size_min 0.18
_platon_squeeze_details ' ?'
_refine_diff_density_max 0.231
_refine_diff_density_min -0.182
_refine_diff_density_rms 0.041
_refine_ls_abs_structure_details '(Flack, 1983)'
_refine_ls_abs_structure_Flack -0.4(8)
_refine_ls_extinction_method none
_refine_ls_goodness_of_fit_ref 1.000
_refine_ls_hydrogen_treatment constr
_refine_ls_matrix_type full
_refine_ls_number_parameters 729
_refine_ls_number_reflns 11018
_refine_ls_number_restraints 2
_refine_ls_restrained_S_all 1.000
_refine_ls_R_factor_all 0.0500
_refine_ls_R_factor_gt 0.0439
_refine_ls_shift/su_max 0.000
_refine_ls_shift/su_mean 0.000
_refine_ls_structure_factor_coef Fsqd
_refine_ls_weighting_details 'w=1/[\s^2^(Fo^2^)+(0.0095P)^2^+2.95P], P=(max(Fo^2^,0)+2Fc^2^)/3'
_refine_ls_weighting_scheme calc
_refine_ls_wR_factor_gt 0.0966
_refine_ls_wR_factor_ref 0.0993
_reflns_Friedel_coverage 0.983
_reflns_number_gt 9664
_reflns_number_total 11018
_reflns_threshold_expression >2sigma(I)
_cod_data_source_file jo8009424-File006.cif
_cod_data_source_block 1413
_cod_depositor_comments
;
The following automatic conversions were performed:
'_symmetry_cell_setting' value 'Monoclinic' changed to 'monoclinic'
according to '/home/saulius/struct/CIF-dictionaries/cif_core.dic'
dictionary named 'cif_core.dic' version 2.4.1 from 2010-06-29.

Automatic conversion script
Id: cif_fix_enum 1527 2010-12-29 10:47:43Z saulius 
;
_cod_original_sg_symbol_H-M 'P c'
_cod_original_formula_sum 'C62 H74.50 N15.50 O14'
_cod_database_code 4023560
_diffrn_detector_distance-ccd 4.939
_diffrn_measurement_frame_size-ccd 512
_diffrn_measurement_frame_time-ccd 23
_diffrn_measurement_frame_width-ccd 0.5
_diffrn_measurement_total_frames-ccd 1824
_diffrn_measurement_total_time-ccd 15.28

loop_
_symmetry_equiv_pos_as_xyz
'x, y, z'
'x, -y, z+1/2'

loop_
_atom_site_label
_atom_site_type_symbol
_atom_site_fract_x
_atom_site_fract_y
_atom_site_fract_z
_atom_site_U_iso_or_equiv
_atom_site_adp_type
_atom_site_occupancy
_atom_site_symmetry_multiplicity
_atom_site_calc_flag
_atom_site_refinement_flags
_atom_site_disorder_assembly
_atom_site_disorder_group
C10 C 0.23706(17) 0.3468(2) 0.63434(16) 0.0308(6) Uani 1 1 d . . .
H10A H 0.1767 0.3426 0.6152 0.037 Uiso 1 1 calc R . .
H10B H 0.2505 0.4003 0.6812 0.037 Uiso 1 1 calc R . .
N11 N 0.26836(14) 0.39113(18) 0.56731(13) 0.0293(5) Uani 1 1 d . . .
C12 C 0.23669(16) 0.3641(2) 0.47894(15) 0.0277(6) Uani 1 1 d . . .
N13 N 0.26721(14) 0.25855(18) 0.45317(13) 0.0291(5) Uani 1 1 d . . .
C14 C 0.14171(18) 0.3703(2) 0.44852(17) 0.0353(6) Uani 1 1 d . . .
O15 O 0.10283(14) 0.3041(2) 0.39993(16) 0.0611(7) Uani 1 1 d . . .
O16 O 0.11234(12) 0.45705(19) 0.48091(13) 0.0471(5) Uani 1 1 d . . .
C17 C 0.0231(2) 0.4723(4) 0.4559(3) 0.0772(12) Uani 1 1 d . . .
H17A H 0.0029 0.4619 0.3952 0.093 Uiso 1 1 calc R . .
H17B H -0.0035 0.4158 0.4838 0.093 Uiso 1 1 calc R . .
C18 C 0.0028(3) 0.5834(5) 0.4785(4) 0.1107(19) Uani 1 1 d . . .
H18A H 0.0131 0.6376 0.4382 0.166 Uiso 1 1 calc R . .
H18B H 0.0366 0.6021 0.5339 0.166 Uiso 1 1 calc R . .
H18C H -0.0551 0.5860 0.4788 0.166 Uiso 1 1 calc R . .
O19 O 0.37446(12) 0.49743(16) 0.64935(11) 0.0364(5) Uani 1 1 d . . .
C20 C 0.33380(16) 0.4669(2) 0.58136(16) 0.0288(6) Uani 1 1 d . . .
C21 C 0.31474(16) 0.2742(2) 0.39733(15) 0.0283(6) Uani 1 1 d . . .
O22 O 0.34673(12) 0.20016(16) 0.36511(12) 0.0378(5) Uani 1 1 d . . .
N23 N 0.34217(14) 0.50229(19) 0.50513(13) 0.0295(5) Uani 1 1 d . . .
C24 C 0.28248(17) 0.4541(2) 0.43581(16) 0.0287(6) Uani 1 1 d . . .
N25 N 0.31796(13) 0.38717(18) 0.38165(12) 0.0278(5) Uani 1 1 d . . .
C26 C 0.22403(17) 0.5432(2) 0.38286(16) 0.0328(6) Uani 1 1 d . . .
O27 O 0.18134(14) 0.52355(18) 0.31535(13) 0.0481(6) Uani 1 1 d . . .
O28 O 0.22743(12) 0.64066(16) 0.42318(12) 0.0380(5) Uani 1 1 d . . .
C29 C 0.1761(2) 0.7328(2) 0.3794(2) 0.0441(7) Uani 1 1 d . . .
H29A H 0.1177 0.7179 0.3763 0.053 Uiso 1 1 calc R . .
H29B H 0.1827 0.7402 0.3223 0.053 Uiso 1 1 calc R . .
C30 C 0.2033(2) 0.8378(3) 0.4276(2) 0.0533(9) Uani 1 1 d . . .
H30A H 0.2620 0.8487 0.4338 0.080 Uiso 1 1 calc R . .
H30B H 0.1926 0.8316 0.4826 0.080 Uiso 1 1 calc R . .
H30C H 0.1731 0.9018 0.3981 0.080 Uiso 1 1 calc R . .
C31 C 0.40798(17) 0.5746(2) 0.49208(17) 0.0335(6) Uani 1 1 d . . .
H31A H 0.4285 0.6209 0.5423 0.040 Uiso 1 1 calc R . .
H31B H 0.3852 0.6258 0.4453 0.040 Uiso 1 1 calc R . .
C32 C 0.38109(16) 0.4354(2) 0.34292(17) 0.0327(6) Uani 1 1 d . . .
H32A H 0.3633 0.5111 0.3216 0.039 Uiso 1 1 calc R . .
H32B H 0.3844 0.3884 0.2949 0.039 Uiso 1 1 calc R . .
C33 C 0.48011(17) 0.5107(2) 0.47361(17) 0.0332(6) Uani 1 1 d . . .
C34 C 0.46621(18) 0.4439(2) 0.40190(17) 0.0339(6) Uani 1 1 d . . .
C35 C 0.5755(2) 0.5872(3) 0.60952(19) 0.0515(8) Uani 1 1 d . . .
H35A H 0.5308 0.5736 0.6359 0.077 Uiso 1 1 calc R . .
H35B H 0.5787 0.6673 0.5982 0.077 Uiso 1 1 calc R . .
H35C H 0.6272 0.5624 0.6466 0.077 Uiso 1 1 calc R . .
C36 C 0.55981(17) 0.5216(2) 0.52757(17) 0.0358(6) Uani 1 1 d . . .
C37 C 0.53236(19) 0.3875(3) 0.38200(19) 0.0429(7) Uani 1 1 d . . .
C38 C 0.5218(2) 0.3098(3) 0.3067(2) 0.0577(9) Uani 1 1 d . . .
H38A H 0.5756 0.2868 0.3007 0.087 Uiso 1 1 calc R . .
H38B H 0.4923 0.3494 0.2566 0.087 Uiso 1 1 calc R . .
H38C H 0.4906 0.2434 0.3149 0.087 Uiso 1 1 calc R . .
C39 C 0.62325(18) 0.4683(3) 0.5043(2) 0.0444(7) Uani 1 1 d . . .
C40 C 0.6111(2) 0.4022(3) 0.4342(2) 0.0483(8) Uani 1 1 d . . .
H40 H 0.6564 0.3664 0.4211 0.058 Uiso 1 1 calc R . .
N41 N 0.70680(16) 0.4798(3) 0.55524(18) 0.0551(7) Uani 1 1 d . . .
H41 H 0.7291 0.4217 0.5848 0.066 Uiso 1 1 calc R . .
C42 C 0.7514(2) 0.5722(4) 0.5598(3) 0.0715(11) Uani 1 1 d . . .
O43 O 0.7217(2) 0.6595(3) 0.5247(3) 0.1298(17) Uani 1 1 d . . .
C44 C 0.8377(2) 0.5710(4) 0.6113(3) 0.0698(11) Uani 1 1 d . . .
C45 C 0.8798(3) 0.4718(5) 0.6353(4) 0.1083(19) Uani 1 1 d . . .
H45 H 0.8550 0.4011 0.6197 0.130 Uiso 1 1 calc R . .
C46 C 0.8755(3) 0.6705(5) 0.6364(4) 0.1086(19) Uani 1 1 d . . .
H46 H 0.8473 0.7388 0.6201 0.130 Uiso 1 1 calc R . .
C47 C 0.9644(3) 0.4812(7) 0.6859(4) 0.131(3) Uani 1 1 d . . .
H47 H 0.9952 0.4148 0.7019 0.157 Uiso 1 1 calc R . .
C48 C 0.9558(3) 0.6722(7) 0.6862(4) 0.126(3) Uani 1 1 d . . .
H48 H 0.9809 0.7421 0.7040 0.152 Uiso 1 1 calc R . .
C49 C 0.9984(3) 0.5776(7) 0.7094(3) 0.111(2) Uani 1 1 d . . .
H49 H 1.0530 0.5810 0.7428 0.133 Uiso 1 1 calc R . .
C50 C 0.23874(17) 0.1460(2) 0.46863(16) 0.0295(6) Uani 1 1 d . . .
H50A H 0.1783 0.1471 0.4562 0.035 Uiso 1 1 calc R . .
H50B H 0.2541 0.0931 0.4294 0.035 Uiso 1 1 calc R . .
N51 N 0.27080(13) 0.10289(18) 0.55343(13) 0.0285(5) Uani 1 1 d . . .
C52 C 0.23973(16) 0.1293(2) 0.62409(15) 0.0273(6) Uani 1 1 d . . .
N53 N 0.26804(14) 0.23633(18) 0.66502(13) 0.0289(5) Uani 1 1 d . . .
C54 C 0.14456(18) 0.1188(2) 0.60699(18) 0.0350(6) Uani 1 1 d . . .
O55 O 0.10402(14) 0.1835(2) 0.63620(17) 0.0563(6) Uani 1 1 d . . .
O56 O 0.11652(12) 0.03064(18) 0.55998(12) 0.0431(5) Uani 1 1 d . . .
C57 C 0.0283(2) 0.0109(4) 0.5419(3) 0.0648(11) Uani 1 1 d . . .
H57A H -0.0012 0.0705 0.5050 0.078 Uiso 1 1 calc R . .
H57B H 0.0103 0.0125 0.5941 0.078 Uiso 1 1 calc R . .
C58 C 0.0087(3) -0.1008(4) 0.5008(3) 0.0794(13) Uani 1 1 d . . .
H58A H 0.0430 -0.1584 0.5345 0.119 Uiso 1 1 calc R . .
H58B H 0.0195 -0.0986 0.4457 0.119 Uiso 1 1 calc R . .
H58C H -0.0490 -0.1183 0.4952 0.119 Uiso 1 1 calc R . .
O59 O 0.37906(12) 0.00036(17) 0.52448(12) 0.0381(5) Uani 1 1 d . . .
C60 C 0.33807(17) 0.0300(2) 0.57269(16) 0.0294(6) Uani 1 1 d . . .
C61 C 0.31543(16) 0.2219(2) 0.74677(15) 0.0284(6) Uani 1 1 d . . .
O62 O 0.34477(12) 0.29691(16) 0.79444(11) 0.0370(5) Uani 1 1 d . . .
N63 N 0.34775(13) -0.00426(18) 0.65279(13) 0.0283(5) Uani 1 1 d . . .
C64 C 0.28726(16) 0.0403(2) 0.69154(16) 0.0284(6) Uani 1 1 d . . .
N65 N 0.32107(13) 0.10955(18) 0.76406(12) 0.0274(5) Uani 1 1 d . . .
O66 O 0.18795(12) -0.03280(18) 0.76126(12) 0.0420(5) Uani 1 1 d . . .
C67 C 0.23064(16) -0.0508(2) 0.71447(17) 0.0320(6) Uani 1 1 d . . .
O68 O 0.23417(12) -0.14730(16) 0.67411(12) 0.0362(4) Uani 1 1 d . . .
C69 C 0.18151(19) -0.2375(2) 0.69069(19) 0.0398(7) Uani 1 1 d . . .
H69A H 0.1232 -0.2172 0.6691 0.048 Uiso 1 1 calc R . .
H69B H 0.1922 -0.2510 0.7511 0.048 Uiso 1 1 calc R . .
C70 C 0.2012(2) -0.3400(3) 0.6477(2) 0.0542(9) Uani 1 1 d . . .
H70A H 0.2600 -0.3550 0.6658 0.081 Uiso 1 1 calc R . .
H70B H 0.1855 -0.3280 0.5876 0.081 Uiso 1 1 calc R . .
H70C H 0.1710 -0.4040 0.6616 0.081 Uiso 1 1 calc R . .
C71 C 0.41598(16) -0.0731(2) 0.69996(17) 0.0316(6) Uani 1 1 d . . .
H71A H 0.4381 -0.1175 0.6604 0.038 Uiso 1 1 calc R . .
H71B H 0.3947 -0.1263 0.7350 0.038 Uiso 1 1 calc R . .
C72 C 0.38456(16) 0.0635(2) 0.83487(16) 0.0319(6) Uani 1 1 d . . .
H72A H 0.3683 -0.0131 0.8469 0.038 Uiso 1 1 calc R . .
H72B H 0.3866 0.1100 0.8846 0.038 Uiso 1 1 calc R . .
C73 C 0.48604(17) -0.0054(2) 0.75573(17) 0.0319(6) Uani 1 1 d . . .
C74 C 0.46993(17) 0.0589(2) 0.81991(16) 0.0320(6) Uani 1 1 d . . .
C75 C 0.5828(2) -0.0705(3) 0.6678(2) 0.0510(8) Uani 1 1 d . . .
H75A H 0.5896 -0.1504 0.6809 0.076 Uiso 1 1 calc R . .
H75B H 0.6330 -0.0413 0.6563 0.076 Uiso 1 1 calc R . .
H75C H 0.5370 -0.0600 0.6189 0.076 Uiso 1 1 calc R . .
C76 C 0.56575(17) -0.0088(3) 0.74039(18) 0.0382(7) Uani 1 1 d . . .
C77 C 0.53423(19) 0.1192(3) 0.87361(19) 0.0421(7) Uani 1 1 d . . .
C78 C 0.5216(2) 0.1923(3) 0.9449(2) 0.0558(9) Uani 1 1 d . . .
H78A H 0.4899 0.2589 0.9223 0.084 Uiso 1 1 calc R . .
H78B H 0.5749 0.2153 0.9799 0.084 Uiso 1 1 calc R . .
H78C H 0.4920 0.1496 0.9783 0.084 Uiso 1 1 calc R . .
C79 C 0.62743(18) 0.0503(3) 0.7957(2) 0.0475(8) Uani 1 1 d . . .
C80 C 0.61208(19) 0.1138(3) 0.8600(2) 0.0515(8) Uani 1 1 d . . .
H80 H 0.6555 0.1542 0.8954 0.062 Uiso 1 1 calc R . .
N81 N 0.71021(17) 0.0557(3) 0.7849(2) 0.0632(8) Uani 1 1 d . . .
H81 H 0.7282 0.1212 0.7733 0.076 Uiso 1 1 calc R . .
C82 C 0.7610(2) -0.0320(4) 0.7912(3) 0.0684(11) Uani 1 1 d . . .
O83 O 0.7388(2) -0.1307(4) 0.7996(3) 0.1060(12) Uani 1 1 d . . .
C84 C 0.8455(2) -0.0042(4) 0.7812(2) 0.0654(11) Uani 1 1 d . . .
C85 C 0.8626(3) 0.0925(5) 0.7444(3) 0.0915(16) Uani 1 1 d . . .
H85 H 0.8194 0.1433 0.7222 0.110 Uiso 1 1 calc R . .
C86 C 0.9094(2) -0.0795(4) 0.8112(3) 0.0807(13) Uani 1 1 d . . .
H86 H 0.8993 -0.1465 0.8376 0.097 Uiso 1 1 calc R . .
C87 C 0.9426(3) 0.1189(6) 0.7385(3) 0.1024(18) Uani 1 1 d . . .
H87 H 0.9543 0.1882 0.7161 0.123 Uiso 1 1 calc R . .
C88 C 0.9876(3) -0.0572(5) 0.8026(3) 0.0891(16) Uani 1 1 d . . .
H88 H 1.0302 -0.1100 0.8220 0.107 Uiso 1 1 calc R . .
C89 C 1.0036(3) 0.0391(6) 0.7669(3) 0.0936(17) Uani 1 1 d . . .
H89 H 1.0572 0.0527 0.7611 0.112 Uiso 1 1 calc R . .

loop_
_atom_site_aniso_label
_atom_site_aniso_U_11
_atom_site_aniso_U_22
_atom_site_aniso_U_33
_atom_site_aniso_U_23
_atom_site_aniso_U_13
_atom_site_aniso_U_12
C10 0.0381(15) 0.0259(14) 0.0302(14) -0.0022(11) 0.0116(12) 0.0035(12)
N11 0.0372(13) 0.0254(11) 0.0250(11) -0.0015(9) 0.0075(9) -0.0025(10)
C12 0.0342(14) 0.0238(13) 0.0255(13) -0.0001(11) 0.0082(11) -0.0003(11)
N13 0.0396(13) 0.0229(11) 0.0267(11) -0.0001(9) 0.0118(9) -0.0016(10)
C14 0.0360(15) 0.0329(16) 0.0353(15) 0.0050(13) 0.0059(13) 0.0019(13)
O15 0.0418(13) 0.0516(14) 0.0762(17) -0.0128(13) -0.0109(12) -0.0008(11)
O16 0.0367(12) 0.0547(14) 0.0489(13) -0.0053(11) 0.0087(10) 0.0064(10)
C17 0.046(2) 0.088(3) 0.099(3) -0.007(3) 0.022(2) 0.019(2)
C18 0.075(3) 0.121(5) 0.143(5) 0.004(4) 0.042(3) 0.032(3)
O19 0.0422(11) 0.0371(11) 0.0276(10) -0.0039(9) 0.0045(9) -0.0056(9)
C20 0.0324(14) 0.0262(14) 0.0270(14) 0.0008(11) 0.0056(12) 0.0056(11)
C21 0.0300(14) 0.0307(15) 0.0230(13) -0.0013(11) 0.0047(11) -0.0032(11)
O22 0.0501(12) 0.0292(11) 0.0387(11) -0.0014(9) 0.0199(9) 0.0037(9)
N23 0.0338(12) 0.0295(12) 0.0233(11) -0.0003(9) 0.0037(9) -0.0049(9)
C24 0.0345(14) 0.0255(14) 0.0246(13) -0.0007(11) 0.0046(11) -0.0008(12)
N25 0.0347(12) 0.0259(12) 0.0235(11) 0.0002(9) 0.0089(9) -0.0022(10)
C26 0.0407(16) 0.0294(15) 0.0281(15) 0.0008(12) 0.0083(13) 0.0004(12)
O27 0.0588(14) 0.0412(12) 0.0342(12) -0.0028(9) -0.0072(10) 0.0070(11)
O28 0.0490(12) 0.0260(10) 0.0375(11) 0.0015(8) 0.0086(9) 0.0045(9)
C29 0.0457(18) 0.0368(17) 0.0498(18) 0.0113(14) 0.0120(15) 0.0108(14)
C30 0.064(2) 0.0356(18) 0.061(2) -0.0001(15) 0.0182(18) 0.0075(16)
C31 0.0345(15) 0.0301(15) 0.0351(15) -0.0019(12) 0.0072(12) -0.0082(12)
C32 0.0369(15) 0.0328(15) 0.0287(14) 0.0034(12) 0.0090(12) -0.0020(12)
C33 0.0374(15) 0.0305(15) 0.0325(14) -0.0021(12) 0.0101(12) -0.0098(12)
C34 0.0383(15) 0.0315(15) 0.0335(15) 0.0017(12) 0.0123(12) -0.0077(12)
C35 0.0495(19) 0.057(2) 0.0423(18) -0.0070(16) 0.0009(15) -0.0050(16)
C36 0.0352(15) 0.0370(16) 0.0332(14) 0.0024(12) 0.0052(12) -0.0063(13)
C37 0.0442(17) 0.0434(18) 0.0437(17) -0.0052(14) 0.0157(14) -0.0097(14)
C38 0.055(2) 0.070(2) 0.051(2) -0.0203(18) 0.0207(17) -0.0019(18)
C39 0.0354(17) 0.0459(19) 0.0479(18) 0.0044(15) 0.0032(14) -0.0026(14)
C40 0.0405(18) 0.0495(19) 0.056(2) -0.0062(16) 0.0142(15) -0.0044(15)
N41 0.0377(15) 0.0572(18) 0.0648(19) 0.0018(15) 0.0023(14) -0.0039(14)
C42 0.047(2) 0.070(3) 0.086(3) 0.014(2) -0.004(2) -0.006(2)
O43 0.068(2) 0.090(3) 0.201(4) 0.056(3) -0.023(2) -0.0199(19)
C44 0.045(2) 0.087(3) 0.069(3) 0.000(2) -0.0004(18) -0.003(2)
C45 0.075(3) 0.096(4) 0.136(5) 0.021(4) -0.008(3) -0.011(3)
C46 0.054(3) 0.113(4) 0.153(5) -0.049(4) 0.015(3) -0.014(3)
C47 0.067(3) 0.155(6) 0.148(6) 0.062(5) -0.013(4) -0.004(4)
C48 0.053(3) 0.182(7) 0.134(5) -0.067(5) 0.005(3) -0.016(4)
C49 0.042(3) 0.200(7) 0.081(3) -0.018(4) -0.002(2) -0.024(4)
C50 0.0389(15) 0.0240(14) 0.0263(13) -0.0009(11) 0.0095(11) -0.0036(11)
N51 0.0323(12) 0.0303(12) 0.0240(11) -0.0004(9) 0.0091(9) 0.0002(10)
C52 0.0320(14) 0.0239(13) 0.0264(13) 0.0008(11) 0.0083(11) -0.0003(11)
N53 0.0365(12) 0.0217(11) 0.0285(11) 0.0009(9) 0.0084(9) 0.0014(9)
C54 0.0353(15) 0.0303(15) 0.0405(16) 0.0030(13) 0.0116(13) -0.0015(13)
O55 0.0412(12) 0.0458(14) 0.0886(17) -0.0073(13) 0.0287(12) 0.0014(11)
O56 0.0349(11) 0.0514(13) 0.0413(11) -0.0084(10) 0.0063(9) -0.0111(10)
C57 0.0361(18) 0.086(3) 0.070(2) -0.009(2) 0.0092(17) -0.0127(19)
C58 0.065(3) 0.085(3) 0.078(3) -0.007(2) 0.000(2) -0.030(2)
O59 0.0436(11) 0.0417(12) 0.0341(11) -0.0022(9) 0.0194(9) 0.0054(9)
C60 0.0354(15) 0.0265(14) 0.0273(14) -0.0029(11) 0.0100(12) -0.0042(12)
C61 0.0319(14) 0.0305(15) 0.0252(13) -0.0012(11) 0.0119(11) 0.0002(11)
O62 0.0502(12) 0.0287(11) 0.0293(10) -0.0065(8) 0.0048(9) -0.0038(9)
N63 0.0295(12) 0.0274(12) 0.0290(12) 0.0022(9) 0.0092(9) 0.0035(9)
C64 0.0317(14) 0.0235(14) 0.0312(14) -0.0003(11) 0.0103(11) -0.0005(11)
N65 0.0327(12) 0.0256(12) 0.0240(11) -0.0018(9) 0.0071(9) 0.0000(10)
O66 0.0462(12) 0.0408(12) 0.0472(12) -0.0035(9) 0.0271(11) -0.0024(10)
C67 0.0318(15) 0.0296(15) 0.0339(15) 0.0052(12) 0.0070(12) -0.0012(12)
O68 0.0445(12) 0.0269(10) 0.0383(11) -0.0027(8) 0.0126(9) -0.0064(9)
C69 0.0398(17) 0.0310(15) 0.0483(18) -0.0008(13) 0.0104(14) -0.0089(13)
C70 0.062(2) 0.0337(18) 0.065(2) -0.0047(16) 0.0134(18) -0.0121(16)
C71 0.0322(14) 0.0261(14) 0.0384(15) 0.0028(12) 0.0121(12) 0.0068(12)
C72 0.0383(15) 0.0297(14) 0.0271(13) 0.0037(11) 0.0071(12) 0.0012(12)
C73 0.0332(14) 0.0302(15) 0.0328(14) 0.0039(11) 0.0091(12) 0.0029(12)
C74 0.0345(15) 0.0296(14) 0.0301(14) 0.0058(11) 0.0046(12) 0.0043(12)
C75 0.0416(18) 0.070(2) 0.0437(18) -0.0046(17) 0.0158(15) 0.0062(17)
C76 0.0318(15) 0.0424(17) 0.0412(16) 0.0044(13) 0.0108(13) 0.0053(13)
C77 0.0416(17) 0.0428(18) 0.0391(16) -0.0072(14) 0.0051(13) 0.0049(14)
C78 0.050(2) 0.061(2) 0.052(2) -0.0227(17) 0.0056(16) 0.0015(17)
C79 0.0299(16) 0.055(2) 0.057(2) -0.0055(16) 0.0094(14) 0.0004(15)
C80 0.0310(16) 0.058(2) 0.061(2) -0.0099(17) 0.0038(15) 0.0035(15)
N81 0.0416(16) 0.072(2) 0.080(2) -0.0081(17) 0.0218(15) 0.0035(15)
C82 0.039(2) 0.096(3) 0.068(3) 0.011(2) 0.0095(18) 0.024(2)
O83 0.078(2) 0.115(3) 0.137(3) 0.048(3) 0.049(2) 0.035(2)
C84 0.047(2) 0.096(3) 0.054(2) 0.001(2) 0.0151(17) 0.016(2)
C85 0.052(3) 0.134(5) 0.091(3) 0.025(3) 0.021(2) 0.032(3)
C86 0.048(2) 0.114(4) 0.078(3) -0.007(3) 0.012(2) 0.024(2)
C87 0.054(3) 0.147(5) 0.113(4) 0.016(4) 0.034(3) 0.003(3)
C88 0.046(2) 0.142(5) 0.075(3) -0.015(3) 0.007(2) 0.026(3)
C89 0.039(2) 0.172(6) 0.071(3) -0.016(3) 0.016(2) 0.000(3)

loop_
_atom_type_symbol
_atom_type_description
_atom_type_scat_dispersion_real
_atom_type_scat_dispersion_imag
_atom_type_scat_source
C C 0.0033 0.0016 'International Tables Vol C Tables 4.2.6.8 and 6.1.1.4'
H H 0.0000 0.0000 'International Tables Vol C Tables 4.2.6.8 and 6.1.1.4'
N N 0.0061 0.0033 'International Tables Vol C Tables 4.2.6.8 and 6.1.1.4'
O O 0.0106 0.0060 'International Tables Vol C Tables 4.2.6.8 and 6.1.1.4'

loop_
_geom_angle_atom_site_label_1
_geom_angle_atom_site_label_2
_geom_angle_atom_site_label_3
_geom_angle
_geom_angle_site_symmetry_1
_geom_angle_site_symmetry_3
_geom_angle_publ_flag
N11 C10 N53 115.5(2) . . ?
C20 N11 C10 122.2(2) . . ?
C20 N11 C12 112.4(2) . . ?
C10 N11 C12 125.4(2) . . ?
N13 C12 N11 114.6(2) . . ?
N13 C12 C14 110.8(2) . . ?
N11 C12 C14 113.6(2) . . ?
N13 C12 C24 101.59(19) . . ?
N11 C12 C24 101.9(2) . . ?
C14 C12 C24 113.4(2) . . ?
C21 N13 C12 112.7(2) . . ?
C21 N13 C50 120.7(2) . . ?
C12 N13 C50 125.4(2) . . ?
O15 C14 O16 126.4(3) . . ?
O15 C14 C12 122.0(3) . . ?
O16 C14 C12 111.5(2) . . ?
C14 O16 C17 116.5(3) . . ?
C18 C17 O16 109.5(4) . . ?
O19 C20 N23 126.6(3) . . ?
O19 C20 N11 125.6(2) . . ?
N23 C20 N11 107.7(2) . . ?
O22 C21 N25 125.4(2) . . ?
O22 C21 N13 126.1(2) . . ?
N25 C21 N13 108.5(2) . . ?
C20 N23 C24 113.5(2) . . ?
C20 N23 C31 125.1(2) . . ?
C24 N23 C31 121.2(2) . . ?
N25 C24 N23 113.8(2) . . ?
N25 C24 C26 109.1(2) . . ?
N23 C24 C26 113.1(2) . . ?
N25 C24 C12 103.5(2) . . ?
N23 C24 C12 103.2(2) . . ?
C26 C24 C12 113.8(2) . . ?
C21 N25 C24 112.4(2) . . ?
C21 N25 C32 121.7(2) . . ?
C24 N25 C32 120.7(2) . . ?
O27 C26 O28 125.6(3) . . ?
O27 C26 C24 122.8(3) . . ?
O28 C26 C24 111.6(2) . . ?
C26 O28 C29 117.1(2) . . ?
O28 C29 C30 107.3(3) . . ?
N23 C31 C33 114.0(2) . . ?
N25 C32 C34 114.0(2) . . ?
C34 C33 C36 121.1(3) . . ?
C34 C33 C31 118.8(3) . . ?
C36 C33 C31 120.1(2) . . ?
C33 C34 C37 119.8(3) . . ?
C33 C34 C32 120.8(3) . . ?
C37 C34 C32 119.3(3) . . ?
C39 C36 C33 117.3(3) . . ?
C39 C36 C35 120.7(3) . . ?
C33 C36 C35 122.1(3) . . ?
C40 C37 C34 118.5(3) . . ?
C40 C37 C38 118.6(3) . . ?
C34 C37 C38 122.9(3) . . ?
C40 C39 C36 122.6(3) . . ?
C40 C39 N41 117.4(3) . . ?
C36 C39 N41 120.0(3) . . ?
C39 C40 C37 120.7(3) . . ?
C42 N41 C39 124.3(3) . . ?
O43 C42 N41 121.0(4) . . ?
O43 C42 C44 120.1(4) . . ?
N41 C42 C44 118.9(4) . . ?
C46 C44 C45 119.3(4) . . ?
C46 C44 C42 118.8(4) . . ?
C45 C44 C42 122.0(4) . . ?
C44 C45 C47 117.0(5) . . ?
C44 C46 C48 120.2(6) . . ?
C49 C47 C45 122.1(6) . . ?
C49 C48 C46 121.8(6) . . ?
C47 C49 C48 119.6(5) . . ?
N51 C50 N13 115.4(2) . . ?
C60 N51 C52 113.0(2) . . ?
C60 N51 C50 121.1(2) . . ?
C52 N51 C50 125.9(2) . . ?
N51 C52 N53 115.2(2) . . ?
N51 C52 C54 113.8(2) . . ?
N53 C52 C54 110.6(2) . . ?
N51 C52 C64 101.8(2) . . ?
N53 C52 C64 101.8(2) . . ?
C54 C52 C64 112.6(2) . . ?
C61 N53 C10 121.0(2) . . ?
C61 N53 C52 112.4(2) . . ?
C10 N53 C52 125.2(2) . . ?
O55 C54 O56 126.1(3) . . ?
O55 C54 C52 122.3(3) . . ?
O56 C54 C52 111.6(2) . . ?
C54 O56 C57 116.3(3) . . ?
O56 C57 C58 109.5(3) . . ?
O59 C60 N63 126.8(3) . . ?
O59 C60 N51 125.7(2) . . ?
N63 C60 N51 107.5(2) . . ?
O62 C61 N65 126.1(2) . . ?
O62 C61 N53 125.5(2) . . ?
N65 C61 N53 108.4(2) . . ?
C60 N63 C64 113.8(2) . . ?
C60 N63 C71 125.0(2) . . ?
C64 N63 C71 121.1(2) . . ?
N63 C64 N65 114.0(2) . . ?
N63 C64 C67 113.6(2) . . ?
N65 C64 C67 109.3(2) . . ?
N63 C64 C52 102.6(2) . . ?
N65 C64 C52 103.1(2) . . ?
C67 C64 C52 113.8(2) . . ?
C61 N65 C64 113.0(2) . . ?
C61 N65 C72 121.8(2) . . ?
C64 N65 C72 120.1(2) . . ?
O66 C67 O68 125.8(3) . . ?
O66 C67 C64 122.5(3) . . ?
O68 C67 C64 111.7(2) . . ?
C67 O68 C69 115.5(2) . . ?
O68 C69 C70 107.0(2) . . ?
N63 C71 C73 114.1(2) . . ?
N65 C72 C74 114.0(2) . . ?
C74 C73 C76 121.7(3) . . ?
C74 C73 C71 118.8(2) . . ?
C76 C73 C71 119.5(2) . . ?
C73 C74 C77 119.7(3) . . ?
C73 C74 C72 121.3(2) . . ?
C77 C74 C72 119.0(2) . . ?
C79 C76 C73 116.5(3) . . ?
C79 C76 C75 121.0(3) . . ?
C73 C76 C75 122.4(3) . . ?
C80 C77 C74 118.6(3) . . ?
C80 C77 C78 118.4(3) . . ?
C74 C77 C78 123.0(3) . . ?
C80 C79 C76 122.1(3) . . ?
C80 C79 N81 116.3(3) . . ?
C76 C79 N81 121.4(3) . . ?
C79 C80 C77 121.3(3) . . ?
C82 N81 C79 124.8(4) . . ?
O83 C82 N81 122.6(4) . . ?
O83 C82 C84 122.2(4) . . ?
N81 C82 C84 115.0(4) . . ?
C85 C84 C86 118.1(4) . . ?
C85 C84 C82 122.8(4) . . ?
C86 C84 C82 119.0(4) . . ?
C84 C85 C87 122.0(5) . . ?
C88 C86 C84 120.6(5) . . ?
C89 C87 C85 117.5(5) . . ?
C89 C88 C86 120.6(5) . . ?
C88 C89 C87 121.1(5) . . ?

loop_
_geom_bond_atom_site_label_1
_geom_bond_atom_site_label_2
_geom_bond_distance
_geom_bond_site_symmetry_2
_geom_bond_publ_flag
C10 N11 1.436(3) . ?
C10 N53 1.449(3) . ?
N11 C20 1.388(3) . ?
N11 C12 1.455(3) . ?
C12 N13 1.452(3) . ?
C12 C14 1.543(4) . ?
C12 C24 1.581(4) . ?
N13 C21 1.372(3) . ?
N13 C50 1.459(3) . ?
C14 O15 1.190(4) . ?
C14 O16 1.308(3) . ?
O16 C17 1.456(4) . ?
C17 C18 1.431(6) . ?
O19 C20 1.211(3) . ?
C20 N23 1.365(3) . ?
C21 O22 1.217(3) . ?
C21 N25 1.364(3) . ?
N23 C24 1.433(3) . ?
N23 C31 1.453(3) . ?
C24 N25 1.429(3) . ?
C24 C26 1.549(4) . ?
N25 C32 1.480(3) . ?
C26 O27 1.184(3) . ?
C26 O28 1.325(3) . ?
O28 C29 1.461(3) . ?
C29 C30 1.483(4) . ?
C31 C33 1.519(4) . ?
C32 C34 1.512(4) . ?
C33 C34 1.392(4) . ?
C33 C36 1.410(4) . ?
C34 C37 1.401(4) . ?
C35 C36 1.522(4) . ?
C36 C39 1.369(4) . ?
C37 C40 1.390(4) . ?
C37 C38 1.518(4) . ?
C39 C40 1.369(4) . ?
C39 N41 1.444(4) . ?
N41 C42 1.316(5) . ?
C42 O43 1.226(5) . ?
C42 C44 1.478(5) . ?
C44 C46 1.352(6) . ?
C44 C45 1.374(7) . ?
C45 C47 1.455(7) . ?
C46 C48 1.388(7) . ?
C47 C49 1.291(9) . ?
C48 C49 1.330(9) . ?
C50 N51 1.457(3) . ?
N51 C60 1.389(3) . ?
N51 C52 1.425(3) . ?
C52 N53 1.457(3) . ?
C52 C54 1.551(4) . ?
C52 C64 1.591(4) . ?
N53 C61 1.391(3) . ?
C54 O55 1.201(3) . ?
C54 O56 1.314(3) . ?
O56 C57 1.450(4) . ?
C57 C58 1.483(5) . ?
O59 C60 1.225(3) . ?
C60 N63 1.352(3) . ?
C61 O62 1.205(3) . ?
C61 N65 1.358(3) . ?
N63 C64 1.427(3) . ?
N63 C71 1.457(3) . ?
C64 N65 1.442(3) . ?
C64 C67 1.543(4) . ?
N65 C72 1.471(3) . ?
O66 C67 1.195(3) . ?
C67 O68 1.330(3) . ?
O68 C69 1.453(3) . ?
C69 C70 1.482(4) . ?
C71 C73 1.523(4) . ?
C72 C74 1.511(4) . ?
C73 C74 1.384(4) . ?
C73 C76 1.419(4) . ?
C74 C77 1.404(4) . ?
C75 C76 1.490(4) . ?
C76 C79 1.382(4) . ?
C77 C80 1.378(4) . ?
C77 C78 1.517(4) . ?
C79 C80 1.376(5) . ?
C79 N81 1.442(4) . ?
N81 C82 1.328(5) . ?
C82 O83 1.244(5) . ?
C82 C84 1.501(5) . ?
C84 C85 1.359(6) . ?
C84 C86 1.383(5) . ?
C85 C87 1.402(6) . ?
C86 C88 1.377(6) . ?
C87 C89 1.383(7) . ?
C88 C89 1.340(7) . ?

loop_
_geom_torsion_atom_site_label_1
_geom_torsion_atom_site_label_2
_geom_torsion_atom_site_label_3
_geom_torsion_atom_site_label_4
_geom_torsion
_geom_torsion_site_symmetry_1
_geom_torsion_site_symmetry_2
_geom_torsion_site_symmetry_3
_geom_torsion_site_symmetry_4
_geom_torsion_publ_flag
N53 C10 N11 C20 -97.3(3) . . . . ?
N53 C10 N11 C12 83.0(3) . . . . ?
C20 N11 C12 N13 98.5(3) . . . . ?
C10 N11 C12 N13 -81.8(3) . . . . ?
C20 N11 C12 C14 -132.8(2) . . . . ?
C10 N11 C12 C14 47.0(3) . . . . ?
C20 N11 C12 C24 -10.3(3) . . . . ?
C10 N11 C12 C24 169.4(2) . . . . ?
N11 C12 N13 C21 -115.0(2) . . . . ?
C14 C12 N13 C21 114.8(2) . . . . ?
C24 C12 N13 C21 -6.0(3) . . . . ?
N11 C12 N13 C50 77.3(3) . . . . ?
C14 C12 N13 C50 -52.8(3) . . . . ?
C24 C12 N13 C50 -173.6(2) . . . . ?
N13 C12 C14 O15 -10.6(4) . . . . ?
N11 C12 C14 O15 -141.3(3) . . . . ?
C24 C12 C14 O15 102.9(3) . . . . ?
N13 C12 C14 O16 171.1(2) . . . . ?
N11 C12 C14 O16 40.5(3) . . . . ?
C24 C12 C14 O16 -75.4(3) . . . . ?
O15 C14 O16 C17 1.2(5) . . . . ?
C12 C14 O16 C17 179.4(3) . . . . ?
C14 O16 C17 C18 -165.4(4) . . . . ?
C10 N11 C20 O19 5.2(4) . . . . ?
C12 N11 C20 O19 -175.0(3) . . . . ?
C10 N11 C20 N23 -173.1(2) . . . . ?
C12 N11 C20 N23 6.6(3) . . . . ?
C12 N13 C21 O22 -178.9(3) . . . . ?
C50 N13 C21 O22 -10.6(4) . . . . ?
C12 N13 C21 N25 -0.9(3) . . . . ?
C50 N13 C21 N25 167.4(2) . . . . ?
O19 C20 N23 C24 -177.5(3) . . . . ?
N11 C20 N23 C24 0.8(3) . . . . ?
O19 C20 N23 C31 7.2(4) . . . . ?
N11 C20 N23 C31 -174.5(2) . . . . ?
C20 N23 C24 N25 -118.4(2) . . . . ?
C31 N23 C24 N25 57.1(3) . . . . ?
C20 N23 C24 C26 116.4(2) . . . . ?
C31 N23 C24 C26 -68.1(3) . . . . ?
C20 N23 C24 C12 -7.0(3) . . . . ?
C31 N23 C24 C12 168.5(2) . . . . ?
N13 C12 C24 N25 10.2(2) . . . . ?
N11 C12 C24 N25 128.7(2) . . . . ?
C14 C12 C24 N25 -108.7(2) . . . . ?
N13 C12 C24 N23 -108.6(2) . . . . ?
N11 C12 C24 N23 9.9(2) . . . . ?
C14 C12 C24 N23 132.4(2) . . . . ?
N13 C12 C24 C26 128.5(2) . . . . ?
N11 C12 C24 C26 -113.0(2) . . . . ?
C14 C12 C24 C26 9.5(3) . . . . ?
O22 C21 N25 C24 -173.4(3) . . . . ?
N13 C21 N25 C24 8.6(3) . . . . ?
O22 C21 N25 C32 -18.7(4) . . . . ?
N13 C21 N25 C32 163.3(2) . . . . ?
N23 C24 N25 C21 99.4(3) . . . . ?
C26 C24 N25 C21 -133.3(2) . . . . ?
C12 C24 N25 C21 -11.9(3) . . . . ?
N23 C24 N25 C32 -55.6(3) . . . . ?
C26 C24 N25 C32 71.7(3) . . . . ?
C12 C24 N25 C32 -166.8(2) . . . . ?
N25 C24 C26 O27 38.0(4) . . . . ?
N23 C24 C26 O27 165.7(3) . . . . ?
C12 C24 C26 O27 -77.0(3) . . . . ?
N25 C24 C26 O28 -143.1(2) . . . . ?
N23 C24 C26 O28 -15.4(3) . . . . ?
C12 C24 C26 O28 101.9(3) . . . . ?
O27 C26 O28 C29 -2.1(4) . . . . ?
C24 C26 O28 C29 179.0(2) . . . . ?
C26 O28 C29 C30 -167.8(3) . . . . ?
C20 N23 C31 C33 95.3(3) . . . . ?
C24 N23 C31 C33 -79.7(3) . . . . ?
C21 N25 C32 C34 -75.4(3) . . . . ?
C24 N25 C32 C34 77.2(3) . . . . ?
N23 C31 C33 C34 62.1(3) . . . . ?
N23 C31 C33 C36 -119.4(3) . . . . ?
C36 C33 C34 C37 -0.8(4) . . . . ?
C31 C33 C34 C37 177.7(3) . . . . ?
C36 C33 C34 C32 -178.1(3) . . . . ?
C31 C33 C34 C32 0.4(4) . . . . ?
N25 C32 C34 C33 -61.7(3) . . . . ?
N25 C32 C34 C37 121.0(3) . . . . ?
C34 C33 C36 C39 3.1(4) . . . . ?
C31 C33 C36 C39 -175.4(3) . . . . ?
C34 C33 C36 C35 -175.5(3) . . . . ?
C31 C33 C36 C35 6.0(4) . . . . ?
C33 C34 C37 C40 -1.5(4) . . . . ?
C32 C34 C37 C40 175.9(3) . . . . ?
C33 C34 C37 C38 177.7(3) . . . . ?
C32 C34 C37 C38 -5.0(4) . . . . ?
C33 C36 C39 C40 -3.1(5) . . . . ?
C35 C36 C39 C40 175.5(3) . . . . ?
C33 C36 C39 N41 177.6(3) . . . . ?
C35 C36 C39 N41 -3.8(5) . . . . ?
C36 C39 C40 C37 0.9(5) . . . . ?
N41 C39 C40 C37 -179.8(3) . . . . ?
C34 C37 C40 C39 1.4(5) . . . . ?
C38 C37 C40 C39 -177.7(3) . . . . ?
C40 C39 N41 C42 107.9(4) . . . . ?
C36 C39 N41 C42 -72.8(5) . . . . ?
C39 N41 C42 O43 5.5(7) . . . . ?
C39 N41 C42 C44 -177.1(4) . . . . ?
O43 C42 C44 C46 16.7(8) . . . . ?
N41 C42 C44 C46 -160.7(5) . . . . ?
O43 C42 C44 C45 -164.4(5) . . . . ?
N41 C42 C44 C45 18.2(7) . . . . ?
C46 C44 C45 C47 -1.1(8) . . . . ?
C42 C44 C45 C47 -180.0(5) . . . . ?
C45 C44 C46 C48 -0.3(8) . . . . ?
C42 C44 C46 C48 178.7(5) . . . . ?
C44 C45 C47 C49 1.8(10) . . . . ?
C44 C46 C48 C49 1.2(10) . . . . ?
C45 C47 C49 C48 -0.9(11) . . . . ?
C46 C48 C49 C47 -0.6(10) . . . . ?
C21 N13 C50 N51 115.6(3) . . . . ?
C12 N13 C50 N51 -77.6(3) . . . . ?
N13 C50 N51 C60 -97.7(3) . . . . ?
N13 C50 N51 C52 81.7(3) . . . . ?
C60 N51 C52 N53 98.1(3) . . . . ?
C50 N51 C52 N53 -81.3(3) . . . . ?
C60 N51 C52 C54 -132.6(2) . . . . ?
C50 N51 C52 C54 48.0(3) . . . . ?
C60 N51 C52 C64 -11.2(3) . . . . ?
C50 N51 C52 C64 169.4(2) . . . . ?
N11 C10 N53 C61 116.0(3) . . . . ?
N11 C10 N53 C52 -78.4(3) . . . . ?
N51 C52 N53 C61 -116.0(2) . . . . ?
C54 C52 N53 C61 113.2(2) . . . . ?
C64 C52 N53 C61 -6.7(3) . . . . ?
N51 C52 N53 C10 77.4(3) . . . . ?
C54 C52 N53 C10 -53.5(3) . . . . ?
C64 C52 N53 C10 -173.3(2) . . . . ?
N51 C52 C54 O55 -142.2(3) . . . . ?
N53 C52 C54 O55 -10.6(4) . . . . ?
C64 C52 C54 O55 102.5(3) . . . . ?
N51 C52 C54 O56 39.6(3) . . . . ?
N53 C52 C54 O56 171.2(2) . . . . ?
C64 C52 C54 O56 -75.6(3) . . . . ?
O55 C54 O56 C57 0.3(4) . . . . ?
C52 C54 O56 C57 178.3(3) . . . . ?
C54 O56 C57 C58 -170.7(3) . . . . ?
C52 N51 C60 O59 -175.0(3) . . . . ?
C50 N51 C60 O59 4.3(4) . . . . ?
C52 N51 C60 N63 6.9(3) . . . . ?
C50 N51 C60 N63 -173.7(2) . . . . ?
C10 N53 C61 O62 -11.2(4) . . . . ?
C52 N53 C61 O62 -178.5(2) . . . . ?
C10 N53 C61 N65 167.3(2) . . . . ?
C52 N53 C61 N65 0.0(3) . . . . ?
O59 C60 N63 C64 -176.5(3) . . . . ?
N51 C60 N63 C64 1.5(3) . . . . ?
O59 C60 N63 C71 8.0(4) . . . . ?
N51 C60 N63 C71 -174.0(2) . . . . ?
C60 N63 C64 N65 -118.7(2) . . . . ?
C71 N63 C64 N65 57.1(3) . . . . ?
C60 N63 C64 C67 115.3(2) . . . . ?
C71 N63 C64 C67 -69.0(3) . . . . ?
C60 N63 C64 C52 -8.0(3) . . . . ?
C71 N63 C64 C52 167.7(2) . . . . ?
N51 C52 C64 N63 11.0(2) . . . . ?
N53 C52 C64 N63 -108.3(2) . . . . ?
C54 C52 C64 N63 133.3(2) . . . . ?
N51 C52 C64 N65 129.6(2) . . . . ?
N53 C52 C64 N65 10.4(2) . . . . ?
C54 C52 C64 N65 -108.1(2) . . . . ?
N51 C52 C64 C67 -112.1(2) . . . . ?
N53 C52 C64 C67 128.6(2) . . . . ?
C54 C52 C64 C67 10.1(3) . . . . ?
O62 C61 N65 C64 -173.7(3) . . . . ?
N53 C61 N65 C64 7.9(3) . . . . ?
O62 C61 N65 C72 -19.0(4) . . . . ?
N53 C61 N65 C72 162.6(2) . . . . ?
N63 C64 N65 C61 98.8(3) . . . . ?
C67 C64 N65 C61 -132.9(2) . . . . ?
C52 C64 N65 C61 -11.6(3) . . . . ?
N63 C64 N65 C72 -56.4(3) . . . . ?
C67 C64 N65 C72 71.9(3) . . . . ?
C52 C64 N65 C72 -166.7(2) . . . . ?
N63 C64 C67 O66 165.0(3) . . . . ?
N65 C64 C67 O66 36.4(3) . . . . ?
C52 C64 C67 O66 -78.2(3) . . . . ?
N63 C64 C67 O68 -16.9(3) . . . . ?
N65 C64 C67 O68 -145.5(2) . . . . ?
C52 C64 C67 O68 99.9(3) . . . . ?
O66 C67 O68 C69 -0.9(4) . . . . ?
C64 C67 O68 C69 -178.9(2) . . . . ?
C67 O68 C69 C70 -173.9(2) . . . . ?
C60 N63 C71 C73 96.3(3) . . . . ?
C64 N63 C71 C73 -78.9(3) . . . . ?
C61 N65 C72 C74 -75.4(3) . . . . ?
C64 N65 C72 C74 77.5(3) . . . . ?
N63 C71 C73 C74 62.2(3) . . . . ?
N63 C71 C73 C76 -117.3(3) . . . . ?
C76 C73 C74 C77 -2.4(4) . . . . ?
C71 C73 C74 C77 178.1(2) . . . . ?
C76 C73 C74 C72 179.0(2) . . . . ?
C71 C73 C74 C72 -0.5(4) . . . . ?
N65 C72 C74 C73 -61.4(3) . . . . ?
N65 C72 C74 C77 120.1(3) . . . . ?
C74 C73 C76 C79 3.5(4) . . . . ?
C71 C73 C76 C79 -177.1(3) . . . . ?
C74 C73 C76 C75 -175.3(3) . . . . ?
C71 C73 C76 C75 4.2(4) . . . . ?
C73 C74 C77 C80 0.8(4) . . . . ?
C72 C74 C77 C80 179.4(3) . . . . ?
C73 C74 C77 C78 179.5(3) . . . . ?
C72 C74 C77 C78 -1.9(4) . . . . ?
C73 C76 C79 C80 -3.0(5) . . . . ?
C75 C76 C79 C80 175.8(3) . . . . ?
C73 C76 C79 N81 -178.1(3) . . . . ?
C75 C76 C79 N81 0.7(5) . . . . ?
C76 C79 C80 C77 1.5(5) . . . . ?
N81 C79 C80 C77 176.9(3) . . . . ?
C74 C77 C80 C79 -0.4(5) . . . . ?
C78 C77 C80 C79 -179.1(3) . . . . ?
C80 C79 N81 C82 118.6(4) . . . . ?
C76 C79 N81 C82 -66.0(5) . . . . ?
C79 N81 C82 O83 6.9(7) . . . . ?
C79 N81 C82 C84 -177.3(3) . . . . ?
O83 C82 C84 C85 156.9(5) . . . . ?
N81 C82 C84 C85 -18.9(6) . . . . ?
O83 C82 C84 C86 -23.7(6) . . . . ?
N81 C82 C84 C86 160.5(4) . . . . ?
C86 C84 C85 C87 -2.0(7) . . . . ?
C82 C84 C85 C87 177.5(5) . . . . ?
C85 C84 C86 C88 -0.9(7) . . . . ?
C82 C84 C86 C88 179.6(4) . . . . ?
C84 C85 C87 C89 4.1(8) . . . . ?
C84 C86 C88 C89 1.6(7) . . . . ?
C86 C88 C89 C87 0.6(8) . . . . ?
C85 C87 C89 C88 -3.4(8) . . . . ?

loop_
_platon_squeeze_void_nr
_platon_squeeze_void_average_x
_platon_squeeze_void_average_y
_platon_squeeze_void_average_z
_platon_squeeze_void_volume
_platon_squeeze_void_count_electrons
1 0.708 -0.121 0.015 737.2 243.1
2 0.333 0.233 0.071 7.0 0.4
3 0.333 0.767 0.571 7.0 0.4
